data_7117040
loop_
_publ_author_name
'Fu-Ping Huang'
'Peng-Fei Yao'
'Hai-Ye Li'
'Qing Yu'
'He-Dong Bian'
'Hong Liang'

_publ_section_title
;
 An intuitional hierarchical assembly of cluster-organic frameworks with a
 thickness of 1.97 nm from a discrete Co14 cluster
;
_journal_name_full Chem.Commun.
_journal_page_first 7598
_journal_paper_doi 10.1039/C5cc01057H
_journal_volume 51
_journal_year 2015
_chemical_formula_moiety 'C31.3333 H26 Cl2 Co4.6667 N16 O3.3333'
_chemical_formula_sum 'C31.33 H26 Cl2 Co4.67 N16 O3.33'
_chemical_formula_weight 1025.92
_chemical_name_systematic
;
 ? 
;
_space_group_crystal_system trigonal
_space_group_IT_number 147
_space_group_name_Hall '-P 3'
_space_group_name_H-M_alt 'P -3'
_symmetry_space_group_name_Hall '-P 3'
_symmetry_space_group_name_H-M 'P -3'
_atom_sites_solution_hydrogens geom
_atom_sites_solution_primary direct
_atom_sites_solution_secondary difmap
_audit_creation_date 2013-05-17
_audit_creation_method
;
  Olex2 1.1
  (compiled 2011.02.15 svn.r1672, GUI svn.r3494)
;
_audit_update_record
;
2014-10-09 deposited with the CCDC.
2015-03-05 downloaded from the CCDC.
;
_cell_angle_alpha 90.00
_cell_angle_beta 90.00
_cell_angle_gamma 120.00
_cell_formula_units_Z 6
_cell_length_a 23.2046(4)
_cell_length_b 23.2046(4)
_cell_length_c 17.2439(19)
_cell_measurement_reflns_used 18358
_cell_measurement_temperature 293(2)
_cell_measurement_theta_max 28.8187
_cell_measurement_theta_min 2.9234
_cell_volume 8041.1(9)
_computing_cell_refinement
;
CrysAlisPro, Agilent Technologies,
Version 1.171.35.21 (release 20-01-2012 CrysAlis171 .NET)
(compiled Jan 23 2012,18:06:46)
;
_computing_data_collection
;
CrysAlisPro, Agilent Technologies,
Version 1.171.35.21 (release 20-01-2012 CrysAlis171 .NET)
(compiled Jan 23 2012,18:06:46)
;
_computing_data_reduction
;
CrysAlisPro, Agilent Technologies,
Version 1.171.35.21 (release 20-01-2012 CrysAlis171 .NET)
(compiled Jan 23 2012,18:06:46)
;
_computing_molecular_graphics
;
O. V. Dolomanov, L. J. Bourhis, R. J. Gildea, J. A. K. Howard and H. Puschmann,
OLEX2: a complete structure solution, refinement and analysis program.
J. Appl. Cryst. (2009). 42, 339-341.
;
_computing_publication_material
;
O. V. Dolomanov, L. J. Bourhis, R. J. Gildea, J. A. K. Howard and H. Puschmann,
OLEX2: a complete structure solution, refinement and analysis program.
J. Appl. Cryst. (2009). 42, 339-341.
;
_computing_structure_refinement 'SHELXL-97 (Sheldrick, 1997)'
_computing_structure_solution 'A short history of SHELX (Sheldrick, 2007)/Bruker'
_diffrn_ambient_temperature 293(2)
_diffrn_detector_area_resol_mean 16.1623
_diffrn_measured_fraction_theta_full 0.997
_diffrn_measured_fraction_theta_max 0.997
_diffrn_measurement_details
;
  1 omega  -48.00   77.00   0.5000   45.0000
omega____ theta____ kappa____ phi______ frames
    -       22.9299  -19.0000   60.0000 250

  2 omega  -92.00   14.00   0.5000   45.0000
omega____ theta____ kappa____ phi______ frames
    -      -19.3361  -77.0000  120.0000 212

  3 omega   34.00   74.00   0.5000   45.0000
omega____ theta____ kappa____ phi______ frames
    -       22.9299 -178.0000   30.0000 80
;
_diffrn_measurement_device_type 'SuperNova, Single source at offset), Eos'
_diffrn_measurement_method '\w scans'
_diffrn_orient_matrix_UB_11 0.0030911000
_diffrn_orient_matrix_UB_12 0.0037501000
_diffrn_orient_matrix_UB_13 0.0408234000
_diffrn_orient_matrix_UB_21 -0.0310968000
_diffrn_orient_matrix_UB_22 -0.0011541000
_diffrn_orient_matrix_UB_23 0.0017714000
_diffrn_orient_matrix_UB_31 -0.0163885000
_diffrn_orient_matrix_UB_32 -0.0350601000
_diffrn_orient_matrix_UB_33 0.0043007000
_diffrn_radiation_monochromator mirror
_diffrn_radiation_type 'Mo K\a'
_diffrn_radiation_wavelength 0.7107
_diffrn_reflns_av_R_equivalents 0.0317
_diffrn_reflns_av_unetI/netI 0.0303
_diffrn_reflns_limit_h_max 27
_diffrn_reflns_limit_h_min -27
_diffrn_reflns_limit_k_max 26
_diffrn_reflns_limit_k_min -26
_diffrn_reflns_limit_l_max 18
_diffrn_reflns_limit_l_min -20
_diffrn_reflns_number 35310
_diffrn_reflns_theta_full 25.24
_diffrn_reflns_theta_max 25.24
_diffrn_reflns_theta_min 2.93
_diffrn_source 'SuperNova (Mo) X-ray Source'
_exptl_absorpt_coefficient_mu 1.557
_exptl_absorpt_correction_T_max 1.00000
_exptl_absorpt_correction_T_min 0.72112
_exptl_absorpt_correction_type multi-scan
_exptl_absorpt_process_details
;
CrysAlisPro, Agilent Technologies,
Version 1.171.35.21 (release 20-01-2012 CrysAlis171 .NET)
(compiled Jan 23 2012,18:06:46)
Empirical absorption correction using spherical harmonics,
 implemented in SCALE3 ABSPACK scaling algorithm.
;
_exptl_crystal_density_diffrn 1.271
_exptl_crystal_density_method 'not measured'
_exptl_crystal_F_000 3076
_exptl_crystal_size_max 0.25
_exptl_crystal_size_mid 0.19
_exptl_crystal_size_min 0.08
_platon_squeeze_details
;
;
_refine_diff_density_max 0.903
_refine_diff_density_min -0.794
_refine_diff_density_rms 0.088
_refine_ls_extinction_method none
_refine_ls_goodness_of_fit_ref 1.090
_refine_ls_hydrogen_treatment mixed
_refine_ls_matrix_type full
_refine_ls_number_parameters 521
_refine_ls_number_reflns 9706
_refine_ls_number_restraints 0
_refine_ls_restrained_S_all 1.090
_refine_ls_R_factor_all 0.0514
_refine_ls_R_factor_gt 0.0435
_refine_ls_shift/su_max 0.001
_refine_ls_shift/su_mean 0.000
_refine_ls_structure_factor_coef Fsqd
_refine_ls_weighting_details 'calc w=1/[\s^2^(Fo^2^)+(0.0923P)^2^+1.5462P] where P=(Fo^2^+2Fc^2^)/3'
_refine_ls_weighting_scheme calc
_refine_ls_wR_factor_gt 0.1383
_refine_ls_wR_factor_ref 0.1447
_reflns_number_gt 7980
_reflns_number_total 9706
_reflns_threshold_expression >2sigma(I)
_cod_data_source_file c5cc01057h2.cif
_cod_data_source_block 0701-ypf-075b
_cod_database_code 7117040
_reflns_odcompleteness_completeness 99.86
_reflns_odcompleteness_iscentric 1
_reflns_odcompleteness_theta 26.32

loop_
_space_group_symop_id
_space_group_symop_operation_xyz
1 'x, y, z'
2 '-y, x-y, z'
3 '-x+y, -x, z'
4 '-x, -y, -z'
5 'y, -x+y, -z'
6 'x-y, x, -z'

loop_
_atom_site_label
_atom_site_type_symbol
_atom_site_fract_x
_atom_site_fract_y
_atom_site_fract_z
_atom_site_U_iso_or_equiv
_atom_site_adp_type
_atom_site_occupancy
_atom_site_symmetry_multiplicity
_atom_site_calc_flag
_atom_site_refinement_flags
_atom_site_disorder_assembly
_atom_site_disorder_group
Co1 Co 0.41293(2) 0.33246(3) 0.69164(3) 0.04256(15) Uani 1 1 d . . .
Co2 Co 0.39091(2) 0.44032(2) 0.77233(3) 0.03763(14) Uani 1 1 d . . .
Co3 Co 0.419140(19) 0.682920(19) 0.58309(2) 0.02627(13) Uani 1 1 d . . .
Co4 Co 0.59230(2) 0.71850(2) 0.65919(3) 0.03438(14) Uani 1 1 d . . .
Co5 Co 0.3333 0.6667 0.43251(4) 0.02523(17) Uani 1 3 d S . .
Co6 Co 0.3333 0.6667 0.20656(4) 0.02937(18) Uani 1 3 d S . .
Cl1 Cl 0.33004(8) 0.22001(7) 0.68060(10) 0.0972(5) Uani 1 1 d . . .
Cl2 Cl 0.38963(7) 0.45548(6) 0.90501(6) 0.0747(4) Uani 1 1 d . . .
O1 O 0.37333(15) 0.34734(14) 0.78420(17) 0.0571(7) Uani 1 1 d . . .
O2 O 0.44108(17) 0.43015(16) 0.68423(18) 0.0661(8) Uani 1 1 d . . .
O3 O 0.3333 0.6667 0.6425(2) 0.0305(8) Uani 1 3 d S . .
O4 O 0.39396(10) 0.74032(10) 0.51246(12) 0.0287(5) Uani 1 1 d . . .
N1 N 0.14044(15) 0.32228(15) 0.68444(18) 0.0457(7) Uani 1 1 d . . .
N2 N 0.22835(13) 0.44796(13) 0.66208(16) 0.0354(6) Uani 1 1 d . . .
N3 N 0.28108(12) 0.51099(13) 0.65352(15) 0.0302(6) Uani 1 1 d . . .
N4 N 0.31526(13) 0.44653(13) 0.71202(16) 0.0352(6) Uani 1 1 d . . .
N5 N 0.43603(14) 0.54659(14) 0.74768(16) 0.0370(6) Uani 1 1 d . . .
N6 N 0.43604(13) 0.61851(13) 0.65957(15) 0.0313(6) Uani 1 1 d . . .
N7 N 0.49790(14) 0.64459(14) 0.69279(16) 0.0378(6) Uani 1 1 d . . .
N8 N 0.60799(15) 0.67988(16) 0.77045(18) 0.0450(7) Uani 1 1 d . . .
N9 N 0.65752(16) 0.68629(17) 0.59893(18) 0.0497(8) Uani 1 1 d . . .
N10 N 0.55585(14) 0.69646(16) 0.54816(17) 0.0408(7) Uani 1 1 d . . .
N11 N 0.50274(13) 0.69563(14) 0.51015(15) 0.0319(6) Uani 1 1 d . . .
N12 N 0.56271(15) 0.67324(17) 0.42566(17) 0.0449(7) Uani 1 1 d . . .
N13 N 0.41595(12) 0.67780(12) 0.35821(14) 0.0279(6) Uani 1 1 d . . .
N14 N 0.40291(13) 0.66623(13) 0.28032(15) 0.0313(6) Uani 1 1 d . . .
N15 N 0.49532(14) 0.66361(14) 0.30181(15) 0.0360(6) Uani 1 1 d . . .
N16 N 0.38859(15) 0.63226(15) 0.13360(16) 0.0392(7) Uani 1 1 d . . .
C1 C 0.0951(2) 0.2576(2) 0.6857(3) 0.0680(13) Uani 1 1 d . . .
H1 H 0.0512 0.2448 0.6738 0.082 Uiso 1 1 calc R . .
C2 C 0.1101(3) 0.2095(2) 0.7034(4) 0.095(2) Uani 1 1 d . . .
H2 H 0.0772 0.1649 0.7023 0.114 Uiso 1 1 calc R . .
C3 C 0.1756(3) 0.2277(2) 0.7234(5) 0.105(2) Uani 1 1 d . . .
H3 H 0.1869 0.1957 0.7363 0.125 Uiso 1 1 calc R . .
C4 C 0.2225(2) 0.2941(2) 0.7236(3) 0.0677(13) Uani 1 1 d . . .
H4 H 0.2664 0.3082 0.7370 0.081 Uiso 1 1 calc R . .
C5 C 0.20323(19) 0.33973(18) 0.7033(2) 0.0441(9) Uani 1 1 d . . .
C6 C 0.25006(17) 0.41107(16) 0.69529(19) 0.0362(7) Uani 1 1 d . . .
C7 C 0.33179(16) 0.50810(15) 0.68422(17) 0.0300(7) Uani 1 1 d . . .
C8 C 0.40051(16) 0.55932(15) 0.69476(18) 0.0304(7) Uani 1 1 d . . .
C9 C 0.49540(17) 0.60149(17) 0.74439(19) 0.0363(7) Uani 1 1 d . . .
C10 C 0.55437(18) 0.62132(19) 0.7930(2) 0.0436(8) Uani 1 1 d . . .
C11 C 0.5540(2) 0.5873(2) 0.8583(2) 0.0616(11) Uani 1 1 d . . .
H11 H 0.5167 0.5470 0.8714 0.074 Uiso 1 1 calc R . .
C12 C 0.6110(3) 0.6145(3) 0.9046(3) 0.0753(15) Uani 1 1 d . . .
H12 H 0.6123 0.5929 0.9495 0.090 Uiso 1 1 calc R . .
C13 C 0.6653(2) 0.6741(3) 0.8825(3) 0.0709(13) Uani 1 1 d . . .
H13 H 0.7039 0.6933 0.9122 0.085 Uiso 1 1 calc R . .
C14 C 0.6615(2) 0.7049(2) 0.8150(3) 0.0607(11) Uani 1 1 d . . .
H14 H 0.6984 0.7450 0.8006 0.073 Uiso 1 1 calc R . .
C15 C 0.7067(2) 0.6777(2) 0.6275(3) 0.0628(12) Uani 1 1 d . . .
H15 H 0.7159 0.6844 0.6802 0.075 Uiso 1 1 calc R . .
C16 C 0.7443(3) 0.6594(3) 0.5827(3) 0.0787(16) Uani 1 1 d . . .
H16 H 0.7790 0.6558 0.6044 0.094 Uiso 1 1 calc R . .
C17 C 0.7294(3) 0.6468(3) 0.5058(3) 0.0896(19) Uani 1 1 d . . .
H17 H 0.7532 0.6334 0.4745 0.108 Uiso 1 1 calc R . .
C18 C 0.6787(3) 0.6543(3) 0.4752(3) 0.0781(16) Uani 1 1 d . . .
H18 H 0.6676 0.6458 0.4230 0.094 Uiso 1 1 calc R . .
C19 C 0.6446(2) 0.6746(2) 0.5230(2) 0.0510(10) Uani 1 1 d . . .
C20 C 0.58884(18) 0.6822(2) 0.4967(2) 0.0442(9) Uani 1 1 d . . .
C21 C 0.51028(15) 0.68240(16) 0.43725(18) 0.0325(7) Uani 1 1 d . . .
C22 C 0.47167(15) 0.67572(16) 0.36797(17) 0.0298(7) Uani 1 1 d . . .
C23 C 0.44972(16) 0.65731(16) 0.24976(18) 0.0335(7) Uani 1 1 d . . .
C24 C 0.44211(17) 0.63547(17) 0.16844(19) 0.0370(7) Uani 1 1 d . . .
C25 C 0.4822(2) 0.6147(2) 0.1334(2) 0.0532(10) Uani 1 1 d . . .
H25 H 0.5188 0.6177 0.1593 0.064 Uiso 1 1 calc R . .
C26 C 0.4667(2) 0.5895(3) 0.0595(2) 0.0650(12) Uani 1 1 d . . .
H26 H 0.4922 0.5742 0.0348 0.078 Uiso 1 1 calc R . .
C27 C 0.4136(3) 0.5871(3) 0.0229(3) 0.0674(13) Uani 1 1 d . . .
H27 H 0.4029 0.5709 -0.0275 0.081 Uiso 1 1 calc R . .
C28 C 0.3758(2) 0.6088(2) 0.0611(2) 0.0544(10) Uani 1 1 d . . .
H28 H 0.3398 0.6070 0.0353 0.065 Uiso 1 1 calc R . .
C29 C 0.3427(5) 0.3025(5) 0.8426(6) 0.168(4) Uani 1 1 d . . .
H29A H 0.3627 0.3226 0.8912 0.252 Uiso 1 1 calc R . .
H29B H 0.3474 0.2642 0.8339 0.252 Uiso 1 1 calc R . .
H29C H 0.2963 0.2891 0.8436 0.252 Uiso 1 1 calc R . .
C30 C 0.4819(5) 0.4751(4) 0.6279(6) 0.178(5) Uani 1 1 d . . .
H30A H 0.4717 0.5102 0.6229 0.267 Uiso 1 1 calc R . .
H30B H 0.4745 0.4525 0.5791 0.267 Uiso 1 1 calc R . .
H30C H 0.5276 0.4935 0.6427 0.267 Uiso 1 1 calc R . .
C31 C 0.3333 0.6667 0.7257(4) 0.0484(16) Uani 1 3 d S . .
H31A H 0.3701 0.6626 0.7442 0.073 Uiso 0.33 1 calc PR A -1
H31B H 0.2924 0.6299 0.7442 0.073 Uiso 0.33 1 calc PR A -1
H31C H 0.3374 0.7076 0.7442 0.073 Uiso 0.33 1 calc PR A -1
C32 C 0.44747(18) 0.80235(17) 0.4853(2) 0.0447(9) Uani 1 1 d . . .
H32A H 0.4888 0.8028 0.4917 0.067 Uiso 1 1 calc R . .
H32B H 0.4487 0.8381 0.5145 0.067 Uiso 1 1 calc R . .
H32C H 0.4409 0.8077 0.4314 0.067 Uiso 1 1 calc R . .

loop_
_atom_site_aniso_label
_atom_site_aniso_U_11
_atom_site_aniso_U_22
_atom_site_aniso_U_33
_atom_site_aniso_U_23
_atom_site_aniso_U_13
_atom_site_aniso_U_12
Co1 0.0389(3) 0.0546(3) 0.0439(3) -0.0070(2) 0.0019(2) 0.0307(2)
Co2 0.0473(3) 0.0389(3) 0.0356(3) 0.0028(2) 0.0009(2) 0.0283(2)
Co3 0.0250(2) 0.0266(2) 0.0277(2) -0.00034(16) -0.00106(16) 0.01330(17)
Co4 0.0311(2) 0.0369(3) 0.0366(3) -0.00180(19) -0.00529(19) 0.0181(2)
Co5 0.0252(2) 0.0252(2) 0.0252(4) 0.000 0.000 0.01262(11)
Co6 0.0304(2) 0.0304(2) 0.0274(4) 0.000 0.000 0.01518(12)
Cl1 0.0869(10) 0.0560(7) 0.1357(13) -0.0231(8) 0.0218(9) 0.0259(7)
Cl2 0.1182(11) 0.0726(7) 0.0365(5) 0.0012(5) 0.0079(6) 0.0500(8)
O1 0.0683(19) 0.0482(16) 0.0651(18) 0.0089(14) 0.0183(15) 0.0368(15)
O2 0.081(2) 0.0623(19) 0.070(2) 0.0001(16) 0.0164(17) 0.0478(18)
O3 0.0306(12) 0.0306(12) 0.0302(19) 0.000 0.000 0.0153(6)
O4 0.0270(10) 0.0258(10) 0.0311(11) 0.0016(9) 0.0015(9) 0.0116(9)
N1 0.0396(17) 0.0359(16) 0.0570(19) 0.0031(14) 0.0012(14) 0.0155(14)
N2 0.0316(14) 0.0303(14) 0.0440(16) 0.0043(12) -0.0016(12) 0.0153(12)
N3 0.0290(13) 0.0283(13) 0.0327(14) 0.0030(11) 0.0012(11) 0.0140(11)
N4 0.0344(15) 0.0313(14) 0.0409(16) 0.0067(12) 0.0038(12) 0.0172(12)
N5 0.0391(16) 0.0395(16) 0.0383(15) 0.0047(12) -0.0038(12) 0.0242(14)
N6 0.0295(14) 0.0290(14) 0.0338(14) 0.0036(11) -0.0026(11) 0.0136(11)
N7 0.0328(15) 0.0378(15) 0.0413(16) 0.0058(13) -0.0058(12) 0.0166(13)
N8 0.0377(16) 0.0512(18) 0.0444(17) -0.0010(14) -0.0097(14) 0.0209(15)
N9 0.0480(18) 0.066(2) 0.0490(19) -0.0041(16) -0.0101(15) 0.0392(17)
N10 0.0341(15) 0.0556(18) 0.0413(16) -0.0059(14) -0.0050(13) 0.0289(14)
N11 0.0304(14) 0.0412(15) 0.0278(14) -0.0025(12) -0.0028(11) 0.0206(12)
N12 0.0418(17) 0.071(2) 0.0371(16) -0.0107(15) -0.0064(13) 0.0398(17)
N13 0.0272(13) 0.0320(13) 0.0254(13) -0.0032(11) -0.0006(10) 0.0153(11)
N14 0.0307(13) 0.0380(15) 0.0288(14) -0.0028(11) -0.0001(11) 0.0199(12)
N15 0.0375(15) 0.0451(16) 0.0336(15) -0.0069(12) -0.0013(12) 0.0269(13)
N16 0.0433(16) 0.0434(16) 0.0359(15) -0.0077(13) -0.0062(13) 0.0255(14)
C1 0.051(2) 0.041(2) 0.100(4) 0.003(2) -0.001(2) 0.014(2)
C2 0.061(3) 0.039(2) 0.172(6) 0.011(3) -0.005(4) 0.015(2)
C3 0.066(3) 0.043(3) 0.205(7) 0.019(4) 0.005(4) 0.028(3)
C4 0.050(2) 0.041(2) 0.114(4) 0.013(2) 0.003(3) 0.024(2)
C5 0.045(2) 0.0334(18) 0.054(2) 0.0040(16) 0.0052(17) 0.0193(16)
C6 0.0374(18) 0.0313(17) 0.0386(18) 0.0055(14) 0.0015(15) 0.0162(15)
C7 0.0359(17) 0.0316(16) 0.0281(16) 0.0037(13) 0.0050(13) 0.0211(14)
C8 0.0338(17) 0.0303(16) 0.0330(16) 0.0019(13) 0.0016(13) 0.0204(14)
C9 0.0359(18) 0.0364(18) 0.0374(18) 0.0018(15) -0.0032(15) 0.0188(15)
C10 0.043(2) 0.054(2) 0.0394(19) 0.0035(17) -0.0063(16) 0.0280(18)
C11 0.050(2) 0.076(3) 0.056(3) 0.017(2) -0.004(2) 0.030(2)
C12 0.067(3) 0.110(4) 0.054(3) 0.014(3) -0.019(2) 0.048(3)
C13 0.056(3) 0.094(4) 0.058(3) 0.003(3) -0.023(2) 0.034(3)
C14 0.045(2) 0.073(3) 0.058(3) -0.006(2) -0.014(2) 0.024(2)
C15 0.064(3) 0.087(3) 0.059(3) -0.009(2) -0.016(2) 0.054(3)
C16 0.073(3) 0.129(5) 0.070(3) -0.011(3) -0.020(3) 0.078(4)
C17 0.082(4) 0.152(6) 0.080(4) -0.018(4) -0.010(3) 0.093(4)
C18 0.078(3) 0.143(5) 0.055(3) -0.023(3) -0.014(2) 0.087(4)
C19 0.048(2) 0.073(3) 0.047(2) -0.009(2) -0.0101(18) 0.041(2)
C20 0.0386(19) 0.061(2) 0.043(2) -0.0051(18) -0.0028(16) 0.0323(18)
C21 0.0290(16) 0.0401(18) 0.0351(17) -0.0059(14) -0.0014(13) 0.0223(14)
C22 0.0311(16) 0.0342(16) 0.0274(15) -0.0003(13) 0.0030(13) 0.0186(14)
C23 0.0357(17) 0.0378(18) 0.0290(16) -0.0015(14) 0.0017(14) 0.0198(15)
C24 0.0426(19) 0.0418(19) 0.0320(17) -0.0022(15) -0.0005(15) 0.0252(16)
C25 0.059(2) 0.079(3) 0.041(2) -0.011(2) -0.0034(18) 0.049(2)
C26 0.081(3) 0.094(4) 0.047(2) -0.019(2) -0.002(2) 0.064(3)
C27 0.087(3) 0.089(3) 0.042(2) -0.027(2) -0.015(2) 0.055(3)
C28 0.068(3) 0.066(3) 0.040(2) -0.0198(19) -0.016(2) 0.042(2)
C29 0.160(9) 0.106(6) 0.213(10) 0.034(7) -0.003(8) 0.048(6)
C30 0.186(9) 0.085(5) 0.234(10) 0.000(6) 0.138(8) 0.046(6)
C31 0.054(2) 0.054(2) 0.038(3) 0.000 0.000 0.0269(12)
C32 0.0385(19) 0.0353(19) 0.052(2) 0.0076(16) 0.0058(17) 0.0125(16)

loop_
_atom_type_symbol
_atom_type_description
_atom_type_scat_dispersion_real
_atom_type_scat_dispersion_imag
_atom_type_scat_source
C C 0.0033 0.0016 'International Tables Vol C Tables 4.2.6.8 and 6.1.1.4'
H H 0.0000 0.0000 'International Tables Vol C Tables 4.2.6.8 and 6.1.1.4'
Cl Cl 0.1484 0.1585 'International Tables Vol C Tables 4.2.6.8 and 6.1.1.4'
Co Co 0.3494 0.9721 'International Tables Vol C Tables 4.2.6.8 and 6.1.1.4'
N N 0.0061 0.0033 'International Tables Vol C Tables 4.2.6.8 and 6.1.1.4'
O O 0.0106 0.0060 'International Tables Vol C Tables 4.2.6.8 and 6.1.1.4'

loop_
_geom_angle_atom_site_label_1
_geom_angle_atom_site_label_2
_geom_angle_atom_site_label_3
_geom_angle
_geom_angle_site_symmetry_1
_geom_angle_site_symmetry_3
O1 Co1 Cl1 93.79(10) . .
O1 Co1 O2 76.76(12) . .
O1 Co1 N12 162.14(12) . 4_666
O1 Co1 N15 120.45(12) . 4_666
O2 Co1 Cl1 149.82(11) . .
O2 Co1 N12 93.60(13) . 4_666
O2 Co1 N15 101.73(13) . 4_666
N12 Co1 Cl1 87.09(10) 4_666 .
N15 Co1 Cl1 107.66(9) 4_666 .
N15 Co1 N12 75.92(11) 4_666 4_666
O1 Co2 Cl2 92.96(9) . .
O1 Co2 O2 76.50(12) . .
O1 Co2 N4 113.44(12) . .
O1 Co2 N5 164.46(11) . .
O2 Co2 Cl2 145.18(11) . .
O2 Co2 N4 100.80(12) . .
O2 Co2 N5 90.38(12) . .
N4 Co2 Cl2 113.75(9) . .
N4 Co2 N5 76.83(10) . .
N5 Co2 Cl2 93.21(8) . .
O3 Co3 O4 81.04(9) . 3_565
O3 Co3 N3 95.28(9) . 2_665
O3 Co3 N6 93.54(9) . .
O3 Co3 N11 174.12(11) . .
O4 Co3 O3 81.75(9) . .
O4 Co3 O4 80.96(11) . 3_565
O4 Co3 N3 92.73(9) . 2_665
O4 Co3 N3 173.07(9) 3_565 2_665
O4 Co3 N6 96.41(9) 3_565 .
O4 Co3 N6 174.89(9) . .
O4 Co3 N11 93.57(9) 3_565 .
O4 Co3 N11 95.16(9) . .
N6 Co3 N3 89.65(10) . 2_665
N6 Co3 N11 89.36(10) . .
N11 Co3 N3 89.85(10) . 2_665
N1 Co4 N8 90.56(11) 2_665 .
N1 Co4 N9 92.19(12) 2_665 .
N2 Co4 N1 75.45(11) 2_665 2_665
N2 Co4 N7 84.87(11) 2_665 .
N2 Co4 N8 118.74(12) 2_665 .
N2 Co4 N9 148.67(12) 2_665 .
N7 Co4 N1 146.37(12) . 2_665
N7 Co4 N8 75.18(11) . .
N7 Co4 N9 117.47(12) . .
N8 Co4 N9 89.53(11) . .
N10 Co4 N1 119.14(12) . 2_665
N10 Co4 N2 85.56(11) . 2_665
N10 Co4 N7 85.49(12) . .
N10 Co4 N8 146.61(12) . .
N10 Co4 N9 75.41(11) . .
O4 Co5 O4 81.46(9) 2_665 .
O4 Co5 O4 81.46(9) 2_665 3_565
O4 Co5 O4 81.46(9) . 3_565
O4 Co5 N13 92.98(8) . 2_665
O4 Co5 N13 95.54(8) 2_665 2_665
O4 Co5 N13 174.00(9) 3_565 2_665
O4 Co5 N13 92.98(8) 2_665 3_565
O4 Co5 N13 174.00(9) . 3_565
O4 Co5 N13 174.00(9) 2_665 .
O4 Co5 N13 95.54(8) 3_565 3_565
O4 Co5 N13 92.98(8) 3_565 .
O4 Co5 N13 95.54(8) . .
N13 Co5 N13 89.79(9) 2_665 3_565
N13 Co5 N13 89.79(9) 2_665 .
N13 Co5 N13 89.79(9) 3_565 .
N14 Co6 N14 85.86(10) 2_665 3_565
N14 Co6 N14 85.86(10) 2_665 .
N14 Co6 N14 85.86(10) 3_565 .
N14 Co6 N16 149.47(11) 3_565 2_665
N14 Co6 N16 75.64(10) 2_665 2_665
N14 Co6 N16 116.17(11) . 2_665
N14 Co6 N16 116.17(11) 2_665 3_565
N14 Co6 N16 75.64(10) 3_565 3_565
N14 Co6 N16 149.47(11) 2_665 .
N14 Co6 N16 149.47(11) . 3_565
N14 Co6 N16 75.64(10) . .
N14 Co6 N16 116.17(11) 3_565 .
N16 Co6 N16 90.82(10) 2_665 3_565
N16 Co6 N16 90.82(10) 2_665 .
N16 Co6 N16 90.82(10) 3_565 .
Co1 O1 Co2 104.30(13) . .
C29 O1 Co1 125.4(5) . .
C29 O1 Co2 130.3(5) . .
Co2 O2 Co1 101.73(14) . .
C30 O2 Co1 126.8(4) . .
C30 O2 Co2 131.3(4) . .
Co3 O3 Co3 98.22(11) 3_565 .
Co3 O3 Co3 98.22(11) 2_665 .
Co3 O3 Co3 98.22(11) 2_665 3_565
C31 O3 Co3 119.20(8) . 3_565
C31 O3 Co3 119.20(8) . 2_665
C31 O3 Co3 119.20(8) . .
Co3 O4 Co3 97.67(9) . 2_665
Co3 O4 Co5 98.68(9) . .
Co5 O4 Co3 97.72(8) . 2_665
C32 O4 Co3 121.4(2) . 2_665
C32 O4 Co3 116.9(2) . .
C32 O4 Co5 119.7(2) . .
C1 N1 Co4 128.7(3) . 3_565
C1 N1 C5 117.5(4) . .
C5 N1 Co4 113.8(2) . 3_565
N3 N2 Co4 133.7(2) . 3_565
C6 N2 Co4 116.1(2) . 3_565
C6 N2 N3 108.2(3) . .
N2 N3 Co3 116.69(19) . 3_565
C7 N3 Co3 138.4(2) . 3_565
C7 N3 N2 104.2(2) . .
C6 N4 Co2 141.8(2) . .
C6 N4 C7 101.9(3) . .
C7 N4 Co2 115.9(2) . .
C8 N5 Co2 112.1(2) . .
C9 N5 Co2 140.5(2) . .
C9 N5 C8 102.3(3) . .
N7 N6 Co3 117.31(19) . .
C8 N6 Co3 138.5(2) . .
C8 N6 N7 103.5(2) . .
N6 N7 Co4 133.3(2) . .
C9 N7 Co4 116.3(2) . .
C9 N7 N6 107.9(3) . .
C10 N8 Co4 113.4(2) . .
C14 N8 Co4 129.2(3) . .
C14 N8 C10 117.4(3) . .
C15 N9 Co4 129.9(3) . .
C19 N9 Co4 113.5(2) . .
C19 N9 C15 116.5(3) . .
N11 N10 Co4 134.2(2) . .
C20 N10 Co4 118.2(2) . .
C20 N10 N11 107.6(3) . .
N10 N11 Co3 116.64(19) . .
C21 N11 Co3 136.0(2) . .
C21 N11 N10 103.4(2) . .
C20 N12 Co1 140.3(2) . 4_666
C20 N12 C21 102.3(3) . .
C21 N12 Co1 116.1(2) . 4_666
N14 N13 Co5 116.77(18) . .
C22 N13 Co5 136.5(2) . .
C22 N13 N14 103.9(2) . .
N13 N14 Co6 134.40(19) . .
C23 N14 Co6 117.7(2) . .
C23 N14 N13 107.7(2) . .
C22 N15 Co1 117.1(2) . 4_666
C23 N15 Co1 140.7(2) . 4_666
C23 N15 C22 102.0(3) . .
C24 N16 Co6 114.3(2) . .
C28 N16 Co6 129.0(3) . .
C28 N16 C24 116.7(3) . .
N1 C1 H1 118.5 . .
N1 C1 C2 123.1(5) . .
C2 C1 H1 118.5 . .
C1 C2 H2 120.3 . .
C1 C2 C3 119.5(5) . .
C3 C2 H2 120.3 . .
C2 C3 H3 120.9 . .
C4 C3 C2 118.1(5) . .
C4 C3 H3 120.9 . .
C3 C4 H4 120.7 . .
C3 C4 C5 118.6(4) . .
C5 C4 H4 120.7 . .
N1 C5 C4 123.2(4) . .
N1 C5 C6 113.5(3) . .
C4 C5 C6 123.2(4) . .
N2 C6 N4 111.9(3) . .
N2 C6 C5 117.8(3) . .
N4 C6 C5 130.1(3) . .
N3 C7 N4 113.7(3) . .
N3 C7 C8 130.7(3) . .
N4 C7 C8 115.6(3) . .
N5 C8 C7 116.4(3) . .
N6 C8 N5 113.4(3) . .
N6 C8 C7 130.1(3) . .
N5 C9 C10 129.2(3) . .
N7 C9 N5 112.8(3) . .
N7 C9 C10 117.8(3) . .
N8 C10 C9 113.1(3) . .
N8 C10 C11 123.2(3) . .
C11 C10 C9 123.4(4) . .
C10 C11 H11 120.8 . .
C10 C11 C12 118.5(4) . .
C12 C11 H11 120.8 . .
C11 C12 H12 120.7 . .
C13 C12 C11 118.6(4) . .
C13 C12 H12 120.7 . .
C12 C13 H13 120.5 . .
C12 C13 C14 119.1(4) . .
C14 C13 H13 120.5 . .
N8 C14 C13 123.2(4) . .
N8 C14 H14 118.4 . .
C13 C14 H14 118.4 . .
N9 C15 H15 118.2 . .
N9 C15 C16 123.6(4) . .
C16 C15 H15 118.2 . .
C15 C16 H16 120.7 . .
C17 C16 C15 118.6(4) . .
C17 C16 H16 120.7 . .
C16 C17 H17 120.5 . .
C16 C17 C18 119.0(5) . .
C18 C17 H17 120.5 . .
C17 C18 H18 120.4 . .
C19 C18 C17 119.2(4) . .
C19 C18 H18 120.4 . .
N9 C19 C18 123.0(4) . .
N9 C19 C20 113.5(3) . .
C18 C19 C20 123.4(4) . .
N10 C20 N12 112.4(3) . .
N10 C20 C19 118.9(3) . .
N12 C20 C19 128.6(3) . .
N11 C21 N12 114.2(3) . .
N11 C21 C22 131.1(3) . .
N12 C21 C22 114.7(3) . .
N13 C22 N15 113.8(3) . .
N13 C22 C21 131.2(3) . .
N15 C22 C21 115.0(3) . .
N14 C23 N15 112.6(3) . .
N14 C23 C24 118.1(3) . .
N15 C23 C24 129.0(3) . .
N16 C24 C23 113.1(3) . .
N16 C24 C25 123.2(3) . .
C25 C24 C23 123.4(3) . .
C24 C25 H25 120.8 . .
C26 C25 C24 118.4(4) . .
C26 C25 H25 120.8 . .
C25 C26 H26 120.4 . .
C27 C26 C25 119.1(4) . .
C27 C26 H26 120.4 . .
C26 C27 H27 120.3 . .
C26 C27 C28 119.4(4) . .
C28 C27 H27 120.3 . .
N16 C28 C27 123.0(4) . .
N16 C28 H28 118.5 . .
C27 C28 H28 118.5 . .
O1 C29 H29A 109.5 . .
O1 C29 H29B 109.5 . .
O1 C29 H29C 109.5 . .
H29A C29 H29B 109.5 . .
H29A C29 H29C 109.5 . .
H29B C29 H29C 109.5 . .
O2 C30 H30A 109.5 . .
O2 C30 H30B 109.5 . .
O2 C30 H30C 109.5 . .
H30A C30 H30B 109.5 . .
H30A C30 H30C 109.5 . .
H30B C30 H30C 109.5 . .
O3 C31 H31A 109.5 . .
O3 C31 H31B 109.5 . .
O3 C31 H31C 109.5 . .
O4 C32 H32A 109.5 . .
O4 C32 H32B 109.5 . .
O4 C32 H32C 109.5 . .
H32A C32 H32B 109.5 . .
H32A C32 H32C 109.5 . .
H32B C32 H32C 109.5 . .

loop_
_geom_bond_atom_site_label_1
_geom_bond_atom_site_label_2
_geom_bond_distance
_geom_bond_site_symmetry_2
Co1 Cl1 2.3507(14) .
Co1 O1 1.957(3) .
Co1 O2 2.025(3) .
Co1 N12 2.122(3) 4_666
Co1 N15 2.088(3) 4_666
Co2 Cl2 2.3173(12) .
Co2 O1 1.996(3) .
Co2 O2 1.998(3) .
Co2 N4 2.106(3) .
Co2 N5 2.185(3) .
Co3 O3 2.0986(18) .
Co3 O4 2.092(2) .
Co3 O4 2.123(2) 3_565
Co3 N3 2.217(3) 2_665
Co3 N6 2.171(3) .
Co3 N11 2.205(3) .
Co4 N1 2.210(3) 2_665
Co4 N2 2.069(3) 2_665
Co4 N7 2.078(3) .
Co4 N8 2.223(3) .
Co4 N9 2.249(3) .
Co4 N10 2.052(3) .
Co5 O4 2.097(2) 2_665
Co5 O4 2.097(2) .
Co5 O4 2.097(2) 3_565
Co5 N13 2.211(2) 2_665
Co5 N13 2.211(2) 3_565
Co5 N13 2.211(2) .
Co6 N14 2.059(3) 2_665
Co6 N14 2.059(3) 3_565
Co6 N14 2.059(3) .
Co6 N16 2.211(3) 2_665
Co6 N16 2.211(3) 3_565
Co6 N16 2.211(3) .
O1 C29 1.364(9) .
O2 C30 1.393(8) .
O3 Co3 2.0985(18) 2_665
O3 Co3 2.0986(18) 3_565
O3 C31 1.435(7) .
O4 Co3 2.123(2) 2_665
O4 C32 1.430(4) .
N1 Co4 2.210(3) 3_565
N1 C1 1.334(5) .
N1 C5 1.342(5) .
N2 Co4 2.069(3) 3_565
N2 N3 1.367(4) .
N2 C6 1.321(4) .
N3 Co3 2.217(3) 3_565
N3 C7 1.322(4) .
N4 C6 1.343(4) .
N4 C7 1.368(4) .
N5 C8 1.358(4) .
N5 C9 1.330(4) .
N6 N7 1.373(4) .
N6 C8 1.342(4) .
N7 C9 1.318(4) .
N8 C10 1.362(5) .
N8 C14 1.322(5) .
N9 C15 1.347(5) .
N9 C19 1.341(5) .
N10 N11 1.387(4) .
N10 C20 1.317(4) .
N11 C21 1.326(4) .
N12 Co1 2.122(3) 4_666
N12 C20 1.337(5) .
N12 C21 1.351(4) .
N13 N14 1.373(3) .
N13 C22 1.328(4) .
N14 C23 1.313(4) .
N15 Co1 2.088(3) 4_666
N15 C22 1.355(4) .
N15 C23 1.339(4) .
N16 C24 1.348(4) .
N16 C28 1.336(4) .
C1 H1 0.9300 .
C1 C2 1.359(7) .
C2 H2 0.9300 .
C2 C3 1.401(8) .
C3 H3 0.9300 .
C3 C4 1.372(7) .
C4 H4 0.9300 .
C4 C5 1.384(6) .
C5 C6 1.463(5) .
C7 C8 1.447(4) .
C9 C10 1.469(5) .
C10 C11 1.373(5) .
C11 H11 0.9300 .
C11 C12 1.398(6) .
C12 H12 0.9300 .
C12 C13 1.378(7) .
C13 H13 0.9300 .
C13 C14 1.392(6) .
C14 H14 0.9300 .
C15 H15 0.9300 .
C15 C16 1.380(6) .
C16 H16 0.9300 .
C16 C17 1.364(7) .
C17 H17 0.9300 .
C17 C18 1.377(6) .
C18 H18 0.9300 .
C18 C19 1.377(6) .
C19 C20 1.463(5) .
C21 C22 1.454(4) .
C23 C24 1.471(4) .
C24 C25 1.382(5) .
C25 H25 0.9300 .
C25 C26 1.374(5) .
C26 H26 0.9300 .
C26 C27 1.361(6) .
C27 H27 0.9300 .
C27 C28 1.378(6) .
C28 H28 0.9300 .
C29 H29A 0.9600 .
C29 H29B 0.9600 .
C29 H29C 0.9600 .
C30 H30A 0.9600 .
C30 H30B 0.9600 .
C30 H30C 0.9600 .
C31 H31A 0.9600 .
C31 H31B 0.9600 .
C31 H31C 0.9600 .
C32 H32A 0.9600 .
C32 H32B 0.9600 .
C32 H32C 0.9600 .

loop_
_geom_torsion_atom_site_label_1
_geom_torsion_atom_site_label_2
_geom_torsion_atom_site_label_3
_geom_torsion_atom_site_label_4
_geom_torsion
_geom_torsion_site_symmetry_1
_geom_torsion_site_symmetry_2
_geom_torsion_site_symmetry_3
_geom_torsion_site_symmetry_4
Co1 N12 C20 N10 165.0(3) 4_666 . . .
Co1 N12 C20 C19 -18.7(7) 4_666 . . .
Co1 N12 C21 N11 -170.4(2) 4_666 . . .
Co1 N12 C21 C22 9.9(4) 4_666 . . .
Co1 N15 C22 N13 174.8(2) 4_666 . . .
Co1 N15 C22 C21 -6.8(4) 4_666 . . .
Co1 N15 C23 N14 -172.4(3) 4_666 . . .
Co1 N15 C23 C24 14.8(6) 4_666 . . .
Co2 N4 C6 N2 170.4(3) . . . .
Co2 N4 C6 C5 -14.4(6) . . . .
Co2 N4 C7 N3 -173.8(2) . . . .
Co2 N4 C7 C8 4.7(3) . . . .
Co2 N5 C8 N6 -159.3(2) . . . .
Co2 N5 C8 C7 20.1(3) . . . .
Co2 N5 C9 N7 149.1(3) . . . .
Co2 N5 C9 C10 -35.8(6) . . . .
Co3 N3 C7 N4 -169.0(2) 3_565 . . .
Co3 N3 C7 C8 12.9(6) 3_565 . . .
Co3 N6 N7 Co4 -27.6(4) . . . .
Co3 N6 N7 C9 171.8(2) . . . .
Co3 N6 C8 N5 -170.1(2) . . . .
Co3 N6 C8 C7 10.6(6) . . . .
Co3 N11 C21 N12 -154.1(3) . . . .
Co3 N11 C21 C22 25.5(6) . . . .
Co4 N1 C1 C2 -178.9(5) 3_565 . . .
Co4 N1 C5 C4 177.9(4) 3_565 . . .
Co4 N1 C5 C6 -5.9(4) 3_565 . . .
Co4 N2 N3 Co3 -26.3(4) 3_565 . . 3_565
Co4 N2 N3 C7 161.6(2) 3_565 . . .
Co4 N2 C6 N4 -164.5(2) 3_565 . . .
Co4 N2 C6 C5 19.6(4) 3_565 . . .
Co4 N7 C9 N5 -163.0(2) . . . .
Co4 N7 C9 C10 21.3(4) . . . .
Co4 N8 C10 C9 -7.7(4) . . . .
Co4 N8 C10 C11 177.4(3) . . . .
Co4 N8 C14 C13 -177.7(4) . . . .
Co4 N9 C15 C16 -178.0(4) . . . .
Co4 N9 C19 C18 -179.9(4) . . . .
Co4 N9 C19 C20 -2.7(5) . . . .
Co4 N10 N11 Co3 -23.9(4) . . . .
Co4 N10 N11 C21 174.9(3) . . . .
Co4 N10 C20 N12 -175.8(3) . . . .
Co4 N10 C20 C19 7.6(5) . . . .
Co5 N13 N14 Co6 21.7(3) . . . .
Co5 N13 N14 C23 -163.2(2) . . . .
Co5 N13 C22 N15 159.1(2) . . . .
Co5 N13 C22 C21 -19.0(6) . . . .
Co6 N14 C23 N15 174.6(2) . . . .
Co6 N14 C23 C24 -11.7(4) . . . .
Co6 N16 C24 C23 3.7(4) . . . .
Co6 N16 C24 C25 178.3(3) . . . .
Co6 N16 C28 C27 -178.0(4) . . . .
Cl1 Co1 O1 Co2 -144.47(12) . . . .
Cl1 Co1 O1 C29 36.9(6) . . . .
Cl1 Co1 O2 Co2 68.0(2) . . . .
Cl1 Co1 O2 C30 -108.6(7) . . . .
Cl2 Co2 O1 Co1 -153.00(12) . . . .
Cl2 Co2 O1 C29 25.5(6) . . . .
Cl2 Co2 O2 Co1 81.7(2) . . . .
Cl2 Co2 O2 C30 -102.0(7) . . . .
Cl2 Co2 N4 C6 -79.0(4) . . . .
Cl2 Co2 N4 C7 92.1(2) . . . .
Cl2 Co2 N5 C8 -126.8(2) . . . .
Cl2 Co2 N5 C9 84.5(4) . . . .
O1 Co1 O2 Co2 -6.42(14) . . . .
O1 Co1 O2 C30 177.0(7) . . . .
O1 Co2 O2 Co1 6.30(13) . . . .
O1 Co2 O2 C30 -177.4(7) . . . .
O1 Co2 N4 C6 25.6(4) . . . .
O1 Co2 N4 C7 -163.3(2) . . . .
O1 Co2 N5 C8 119.9(4) . . . .
O1 Co2 N5 C9 -28.7(7) . . . .
O2 Co1 O1 Co2 6.50(14) . . . .
O2 Co1 O1 C29 -172.1(6) . . . .
O2 Co2 O1 Co1 -6.59(14) . . . .
O2 Co2 O1 C29 171.9(6) . . . .
O2 Co2 N4 C6 105.4(4) . . . .
O2 Co2 N4 C7 -83.5(2) . . . .
O2 Co2 N5 C8 87.8(2) . . . .
O2 Co2 N5 C9 -60.8(4) . . . .
O3 Co3 O4 Co3 8.71(8) . . . 2_665
O3 Co3 O4 Co5 -90.37(9) . . . .
O3 Co3 O4 C32 139.8(2) . . . .
O3 Co3 N6 N7 -127.2(2) . . . .
O3 Co3 N6 C8 41.8(3) . . . .
O3 Co3 N11 N10 -154.0(6) . . . .
O3 Co3 N11 C21 -0.9(10) . . . .
O4 Co3 O3 Co3 8.71(9) 3_565 . . 3_565
O4 Co3 O3 Co3 -90.90(10) 3_565 . . 2_665
O4 Co3 O3 Co3 -8.82(9) . . . 2_665
O4 Co3 O3 Co3 90.79(10) . . . 3_565
O4 Co3 O3 C31 138.91(6) 3_565 . . .
O4 Co3 O3 C31 -139.02(6) . . . .
O4 Co3 O4 Co3 90.87(8) 3_565 . . 2_665
O4 Co3 O4 Co5 -8.21(8) 3_565 . . .
O4 Co3 O4 C32 -138.0(2) 3_565 . . .
O4 Co3 N6 N7 151.4(2) 3_565 . . .
O4 Co3 N6 N7 -149.8(9) . . . .
O4 Co3 N6 C8 19.2(12) . . . .
O4 Co3 N6 C8 -39.5(3) 3_565 . . .
O4 Co3 N11 N10 148.0(2) . . . .
O4 Co3 N11 N10 -130.8(2) 3_565 . . .
O4 Co3 N11 C21 -58.9(3) . . . .
O4 Co3 N11 C21 22.4(3) 3_565 . . .
O4 Co5 O4 Co3 -8.16(8) 2_665 . . 2_665
O4 Co5 O4 Co3 8.30(8) 3_565 . . .
O4 Co5 O4 Co3 90.87(2) 2_665 . . .
O4 Co5 O4 Co3 -90.73(2) 3_565 . . 2_665
O4 Co5 O4 C32 -141.2(3) 2_665 . . .
O4 Co5 O4 C32 136.3(3) 3_565 . . .
O4 Co5 N13 N14 130.6(2) 3_565 . . .
O4 Co5 N13 N14 152.5(7) 2_665 . . .
O4 Co5 N13 N14 -147.7(2) . . . .
O4 Co5 N13 C22 -4.7(10) 2_665 . . .
O4 Co5 N13 C22 55.1(3) . . . .
O4 Co5 N13 C22 -26.6(3) 3_565 . . .
N1 Co4 N7 N6 114.2(3) 2_665 . . .
N1 Co4 N7 C9 -86.4(3) 2_665 . . .
N1 Co4 N8 C10 163.0(3) 2_665 . . .
N1 Co4 N8 C14 -18.7(4) 2_665 . . .
N1 Co4 N9 C15 64.9(4) 2_665 . . .
N1 Co4 N9 C19 -114.7(3) 2_665 . . .
N1 Co4 N10 N11 -98.6(3) 2_665 . . .
N1 Co4 N10 C20 77.7(3) 2_665 . . .
N1 C1 C2 C3 1.7(11) . . . .
N1 C5 C6 N2 -8.4(5) . . . .
N1 C5 C6 N4 176.6(3) . . . .
N2 Co4 N7 N6 60.4(3) 2_665 . . .
N2 Co4 N7 C9 -140.2(3) 2_665 . . .
N2 Co4 N8 C10 89.3(3) 2_665 . . .
N2 Co4 N8 C14 -92.4(4) 2_665 . . .
N2 Co4 N9 C15 130.1(4) 2_665 . . .
N2 Co4 N9 C19 -49.5(4) 2_665 . . .
N2 Co4 N10 N11 -28.0(3) 2_665 . . .
N2 Co4 N10 C20 148.3(3) 2_665 . . .
N2 N3 C7 N4 0.4(3) . . . .
N2 N3 C7 C8 -177.8(3) . . . .
N3 Co3 O3 Co3 -177.21(9) 2_665 . . 3_565
N3 Co3 O3 Co3 83.19(11) 2_665 . . 2_665
N3 Co3 O3 C31 -47.01(7) 2_665 . . .
N3 Co3 O4 Co3 -86.24(9) 2_665 . . 2_665
N3 Co3 O4 Co5 174.69(9) 2_665 . . .
N3 Co3 O4 C32 44.9(2) 2_665 . . .
N3 Co3 N6 N7 -31.9(2) 2_665 . . .
N3 Co3 N6 C8 137.1(3) 2_665 . . .
N3 Co3 N11 N10 55.2(2) 2_665 . . .
N3 Co3 N11 C21 -151.6(3) 2_665 . . .
N3 N2 C6 N4 1.8(4) . . . .
N3 N2 C6 C5 -174.1(3) . . . .
N3 C7 C8 N5 161.1(3) . . . .
N3 C7 C8 N6 -19.6(6) . . . .
N4 Co2 O1 Co1 89.49(15) . . . .
N4 Co2 O1 C29 -92.0(6) . . . .
N4 Co2 O2 Co1 -105.45(14) . . . .
N4 Co2 O2 C30 70.9(7) . . . .
N4 Co2 N5 C8 -13.2(2) . . . .
N4 Co2 N5 C9 -161.8(4) . . . .
N4 C7 C8 N5 -17.0(4) . . . .
N4 C7 C8 N6 162.3(3) . . . .
N5 Co2 O1 Co1 -39.7(5) . . . .
N5 Co2 O1 C29 138.8(7) . . . .
N5 Co2 O2 Co1 177.88(14) . . . .
N5 Co2 O2 C30 -5.8(7) . . . .
N5 Co2 N4 C6 -166.7(4) . . . .
N5 Co2 N4 C7 4.4(2) . . . .
N5 C9 C10 N8 176.9(3) . . . .
N5 C9 C10 C11 -8.2(6) . . . .
N6 Co3 O3 Co3 173.16(10) . . . 2_665
N6 Co3 O3 Co3 -87.23(11) . . . 3_565
N6 Co3 O3 C31 42.96(7) . . . .
N6 Co3 O4 Co3 31.5(11) . . . 2_665
N6 Co3 O4 Co5 -67.6(10) . . . .
N6 Co3 O4 C32 162.6(10) . . . .
N6 Co3 N11 N10 -34.4(2) . . . .
N6 Co3 N11 C21 118.7(3) . . . .
N6 N7 C9 N5 1.4(4) . . . .
N6 N7 C9 C10 -174.3(3) . . . .
N7 Co4 N8 C10 13.8(3) . . . .
N7 Co4 N8 C14 -167.9(4) . . . .
N7 Co4 N9 C15 -98.6(4) . . . .
N7 Co4 N9 C19 81.8(3) . . . .
N7 Co4 N10 N11 57.2(3) . . . .
N7 Co4 N10 C20 -126.5(3) . . . .
N7 N6 C8 N5 -0.1(4) . . . .
N7 N6 C8 C7 -179.4(3) . . . .
N7 C9 C10 N8 -8.2(5) . . . .
N7 C9 C10 C11 166.7(4) . . . .
N8 Co4 N7 N6 -178.1(3) . . . .
N8 Co4 N7 C9 -18.7(2) . . . .
N8 Co4 N9 C15 -25.6(4) . . . .
N8 Co4 N9 C19 154.8(3) . . . .
N8 Co4 N10 N11 111.3(3) . . . .
N8 Co4 N10 C20 -72.4(4) . . . .
N8 C10 C11 C12 1.0(7) . . . .
N9 Co4 N7 N6 -96.5(3) . . . .
N9 Co4 N7 C9 62.9(3) . . . .
N9 Co4 N8 C10 -104.8(3) . . . .
N9 Co4 N8 C14 73.5(4) . . . .
N9 Co4 N10 N11 177.1(3) . . . .
N9 Co4 N10 C20 -6.6(3) . . . .
N9 C15 C16 C17 -2.7(9) . . . .
N9 C19 C20 N10 -2.8(6) . . . .
N9 C19 C20 N12 -178.8(4) . . . .
N10 Co4 N7 N6 -25.5(3) . . . .
N10 Co4 N7 C9 133.9(3) . . . .
N10 Co4 N8 C10 -42.8(4) . . . .
N10 Co4 N8 C14 135.4(3) . . . .
N10 Co4 N9 C15 -175.5(4) . . . .
N10 Co4 N9 C19 4.9(3) . . . .
N10 N11 C21 N12 1.4(4) . . . .
N10 N11 C21 C22 -179.0(3) . . . .
N11 Co3 O3 Co3 32.2(8) . . . 3_565
N11 Co3 O3 Co3 -67.4(7) . . . 2_665
N11 Co3 O3 C31 162.4(8) . . . .
N11 Co3 O4 Co3 -176.33(9) . . . 2_665
N11 Co3 O4 Co5 84.59(10) . . . .
N11 Co3 O4 C32 -45.2(2) . . . .
N11 Co3 N6 N7 57.9(2) . . . .
N11 Co3 N6 C8 -133.1(3) . . . .
N11 N10 C20 N12 1.4(4) . . . .
N11 N10 C20 C19 -175.2(3) . . . .
N11 C21 C22 N13 -3.7(6) . . . .
N11 C21 C22 N15 178.2(3) . . . .
N12 Co1 O1 Co2 -52.2(5) 4_666 . . .
N12 Co1 O1 C29 129.2(6) 4_666 . . .
N12 Co1 O2 Co2 158.35(14) 4_666 . . .
N12 Co1 O2 C30 -18.2(7) 4_666 . . .
N12 C21 C22 N13 175.9(3) . . . .
N12 C21 C22 N15 -2.2(4) . . . .
N13 Co5 O4 Co3 -30.3(8) 3_565 . . 2_665
N13 Co5 O4 Co3 87.00(9) 2_665 . . 2_665
N13 Co5 O4 Co3 177.08(9) . . . 2_665
N13 Co5 O4 Co3 68.7(8) 3_565 . . .
N13 Co5 O4 Co3 -173.97(9) 2_665 . . .
N13 Co5 O4 Co3 -83.89(9) . . . .
N13 Co5 O4 C32 44.1(2) . . . .
N13 Co5 O4 C32 -163.4(7) 3_565 . . .
N13 Co5 O4 C32 -46.0(2) 2_665 . . .
N13 Co5 N13 N14 -54.75(16) 2_665 . . .
N13 Co5 N13 N14 35.04(18) 3_565 . . .
N13 Co5 N13 C22 -122.2(3) 3_565 . . .
N13 Co5 N13 C22 148.1(3) 2_665 . . .
N13 N14 C23 N15 -1.5(4) . . . .
N13 N14 C23 C24 172.2(3) . . . .
N14 Co6 N14 N13 -56.8(2) 3_565 . . .
N14 Co6 N14 N13 29.3(2) 2_665 . . .
N14 Co6 N14 C23 128.4(3) 3_565 . . .
N14 Co6 N14 C23 -145.5(3) 2_665 . . .
N14 Co6 N16 C24 47.3(4) 2_665 . . .
N14 Co6 N16 C24 -85.1(3) 3_565 . . .
N14 Co6 N16 C24 -7.2(2) . . . .
N14 Co6 N16 C28 -133.2(3) 2_665 . . .
N14 Co6 N16 C28 94.4(3) 3_565 . . .
N14 Co6 N16 C28 172.3(4) . . . .
N14 N13 C22 N15 0.0(3) . . . .
N14 N13 C22 C21 -178.1(3) . . . .
N14 C23 C24 N16 4.8(5) . . . .
N14 C23 C24 C25 -169.8(4) . . . .
N15 Co1 O1 Co2 102.47(15) 4_666 . . .
N15 Co1 O1 C29 -76.1(6) 4_666 . . .
N15 Co1 O2 Co2 -125.29(13) 4_666 . . .
N15 Co1 O2 C30 58.1(7) 4_666 . . .
N15 C23 C24 N16 177.3(3) . . . .
N15 C23 C24 C25 2.8(6) . . . .
N16 Co6 N14 N13 101.1(3) 2_665 . . .
N16 Co6 N14 N13 -109.1(3) 3_565 . . .
N16 Co6 N14 N13 -175.2(3) . . . .
N16 Co6 N14 C23 10.0(2) . . . .
N16 Co6 N14 C23 76.1(3) 3_565 . . .
N16 Co6 N14 C23 -73.7(3) 2_665 . . .
N16 Co6 N16 C24 -159.5(3) 3_565 . . .
N16 Co6 N16 C24 109.7(3) 2_665 . . .
N16 Co6 N16 C28 20.0(3) 3_565 . . .
N16 Co6 N16 C28 -70.8(3) 2_665 . . .
N16 C24 C25 C26 -0.1(6) . . . .
C1 N1 C5 C4 0.0(6) . . . .
C1 N1 C5 C6 176.2(4) . . . .
C1 C2 C3 C4 -0.6(11) . . . .
C2 C3 C4 C5 -0.6(10) . . . .
C3 C4 C5 N1 1.0(8) . . . .
C3 C4 C5 C6 -174.8(5) . . . .
C4 C5 C6 N2 167.7(4) . . . .
C4 C5 C6 N4 -7.2(7) . . . .
C5 N1 C1 C2 -1.3(8) . . . .
C6 N2 N3 Co3 170.8(2) . . . 3_565
C6 N2 N3 C7 -1.3(3) . . . .
C6 N4 C7 N3 0.6(4) . . . .
C6 N4 C7 C8 179.1(3) . . . .
C7 N4 C6 N2 -1.5(4) . . . .
C7 N4 C6 C5 173.7(4) . . . .
C8 N5 C9 N7 -1.4(4) . . . .
C8 N5 C9 C10 173.7(4) . . . .
C8 N6 N7 Co4 159.9(2) . . . .
C8 N6 N7 C9 -0.7(3) . . . .
C9 N5 C8 N6 0.9(4) . . . .
C9 N5 C8 C7 -179.7(3) . . . .
C9 C10 C11 C12 -173.3(4) . . . .
C10 N8 C14 C13 0.5(6) . . . .
C10 C11 C12 C13 -0.5(8) . . . .
C11 C12 C13 C14 0.0(8) . . . .
C12 C13 C14 N8 0.0(8) . . . .
C14 N8 C10 C9 173.8(4) . . . .
C14 N8 C10 C11 -1.1(6) . . . .
C15 N9 C19 C18 0.4(7) . . . .
C15 N9 C19 C20 177.6(4) . . . .
C15 C16 C17 C18 1.6(10) . . . .
C16 C17 C18 C19 0.3(10) . . . .
C17 C18 C19 N9 -1.3(9) . . . .
C17 C18 C19 C20 -178.3(5) . . . .
C18 C19 C20 N10 174.4(5) . . . .
C18 C19 C20 N12 -1.6(8) . . . .
C19 N9 C15 C16 1.6(7) . . . .
C20 N10 N11 Co3 159.5(2) . . . .
C20 N10 N11 C21 -1.7(4) . . . .
C20 N12 C21 N11 -0.6(4) . . . .
C20 N12 C21 C22 179.8(3) . . . .
C21 N12 C20 N10 -0.6(4) . . . .
C21 N12 C20 C19 175.6(4) . . . .
C22 N13 N14 Co6 -174.3(2) . . . .
C22 N13 N14 C23 0.9(3) . . . .
C22 N15 C23 N14 1.4(4) . . . .
C22 N15 C23 C24 -171.5(3) . . . .
C23 N15 C22 N13 -0.8(4) . . . .
C23 N15 C22 C21 177.6(3) . . . .
C23 C24 C25 C26 174.0(4) . . . .
C24 N16 C28 C27 1.5(6) . . . .
C24 C25 C26 C27 1.3(7) . . . .
C25 C26 C27 C28 -1.2(8) . . . .
C26 C27 C28 N16 -0.3(8) . . . .
C28 N16 C24 C23 -175.9(3) . . . .
C28 N16 C24 C25 -1.3(6) . . . .

loop_
_platon_squeeze_void_nr
_platon_squeeze_void_average_x
_platon_squeeze_void_average_y
_platon_squeeze_void_average_z
_platon_squeeze_void_volume
_platon_squeeze_void_count_electrons
_platon_squeeze_void_content
1 -0.001 0.000 -0.010 3185 431 ' '
